data_7247852
loop_
_publ_author_name
'Duhan, Vaishaly'
'Yadav, Shivani'
'Len, Christophe'
'Lochab, Bimlesh'

_publ_section_title
;
 The mechanochemical synthesis of environmentally benign fully biobased
 4th generation benzoxazines and their polymers: mechanistic insights into
 the catalytic activity of latent catalysts
;
_journal_issue 1
_journal_name_full 'Green Chemistry'
_journal_page_first 483
_journal_page_last 497
_journal_paper_doi 10.1039/D3GC03522K
_journal_volume 26
_journal_year 2024
_chemical_formula_moiety 'C21 H21 N O5'
_chemical_formula_sum 'C21 H21 N O5'
_chemical_formula_weight 367.405
_space_group_crystal_system triclinic
_space_group_IT_number 2
_space_group_name_Hall '-P 1'
_space_group_name_H-M_alt 'P -1'
_symmetry_Int_Tables_number 2
_audit_creation_date 2023-08-29
_audit_creation_method
;
Olex2 1.5
(compiled 2023.03.06 svn.rbb2c1857 for OlexSys, GUI svn.r6748)
;
_audit_update_record
;
2023-08-29 deposited with the CCDC.	2023-12-08 downloaded from the CCDC.
;
_cell_angle_alpha 71.289(2)
_cell_angle_beta 83.005(2)
_cell_angle_gamma 81.107(2)
_cell_formula_units_Z 2
_cell_length_a 7.9501(4)
_cell_length_b 9.2801(6)
_cell_length_c 13.4663(8)
_cell_measurement_reflns_used 9914
_cell_measurement_temperature 343.00
_cell_measurement_theta_max 25.88
_cell_measurement_theta_min 2.33
_cell_volume 926.92(9)
_computing_cell_refinement 'SAINT V8.40B (?, 2016)'
_computing_data_reduction 'SAINT V8.40B (?, 2016)'
_computing_molecular_graphics 'Olex2 1.5 (Dolomanov et al., 2009)'
_computing_publication_material 'Olex2 1.5 (Dolomanov et al., 2009)'
_computing_structure_refinement 'olex2.refine 1.5 (Bourhis et al., 2015)'
_diffrn_ambient_temperature 343.00
_diffrn_measured_fraction_theta_full 0.9991
_diffrn_measured_fraction_theta_max 0.9975
_diffrn_measurement_device_type 'Bruker APEX-II CCD'
_diffrn_measurement_method '\f and \w scans'
_diffrn_radiation_type 'Mo K\a'
_diffrn_radiation_wavelength 0.71073
_diffrn_reflns_av_R_equivalents 0.0655
_diffrn_reflns_av_unetI/netI 0.0436
_diffrn_reflns_Laue_measured_fraction_full 0.9991
_diffrn_reflns_Laue_measured_fraction_max 0.9975
_diffrn_reflns_limit_h_max 9
_diffrn_reflns_limit_h_min -9
_diffrn_reflns_limit_k_max 11
_diffrn_reflns_limit_k_min -11
_diffrn_reflns_limit_l_max 16
_diffrn_reflns_limit_l_min -16
_diffrn_reflns_number 31183
_diffrn_reflns_point_group_measured_fraction_full 0.9991
_diffrn_reflns_point_group_measured_fraction_max 0.9975
_diffrn_reflns_theta_full 25.2417
_diffrn_reflns_theta_max 26.00
_diffrn_reflns_theta_min 2.33
_diffrn_source_current 1.0
_diffrn_source_power 0.05
_diffrn_source_voltage 50.0
_diffrn_standards_number 0
_exptl_absorpt_coefficient_mu 0.094
_exptl_absorpt_correction_T_max 0.7453
_exptl_absorpt_correction_T_min 0.7023
_exptl_absorpt_correction_type none
_exptl_absorpt_process_details
;
SADABS-2016/2 (Bruker,2016/2) was used for absorption correction.
wR2(int) was 0.1220 before and 0.0679 after correction.
The Ratio of minimum to maximum transmission is 0.9423.
The \l/2 correction factor is Not present.
;
_exptl_crystal_colour white
_exptl_crystal_colour_primary white
_exptl_crystal_density_diffrn 1.316
_exptl_crystal_description block
_exptl_crystal_F_000 388.273
_exptl_crystal_size_max 0.28
_exptl_crystal_size_mid 0.25
_exptl_crystal_size_min 0.09
_refine_diff_density_max 0.5383
_refine_diff_density_min -0.3325
_refine_diff_density_rms 0.0955
_refine_ls_d_res_high 0.8107
_refine_ls_d_res_low 8.7230
_refine_ls_extinction_coef 0.07(3)
_refine_ls_extinction_expression Fc^*^=kFc[1+0.001xFc^2^\l^3^/sin(2\q)]^-1/4^
_refine_ls_goodness_of_fit_ref 1.4868
_refine_ls_hydrogen_treatment constr
_refine_ls_matrix_type full
_refine_ls_number_constraints 36
_refine_ls_number_parameters 248
_refine_ls_number_reflns 3636
_refine_ls_number_restraints 0
_refine_ls_restrained_S_all 1.4868
_refine_ls_R_factor_all 0.1485
_refine_ls_R_factor_gt 0.0932
_refine_ls_shift/su_max -0.0006
_refine_ls_shift/su_mean 0.0001
_refine_ls_structure_factor_coef Fsqd
_refine_ls_weighting_details 'w=1/[\s^2^(Fo^2^)+(0.2P)^2^] where P=(Fo^2^+2Fc^2^)/3'
_refine_ls_weighting_scheme calc
_refine_ls_wR_factor_gt 0.2818
_refine_ls_wR_factor_ref 0.3861
_reflns_Friedel_coverage 0.0
_reflns_limit_h_max 9
_reflns_limit_h_min -9
_reflns_limit_k_max 11
_reflns_limit_k_min -10
_reflns_limit_l_max 16
_reflns_limit_l_min 0
_reflns_number_gt 2112
_reflns_number_total 3636
_reflns_threshold_expression I>=2u(I)
_cod_data_source_file d3gc03522k2.cif
_cod_data_source_block mo_BL_VD_CHEM_70DEG_0m_a
_cod_depositor_comments 'Adding full bibliography for 7247850--7247852.cif.'
_cod_original_cell_volume 926.92(10)
_cod_database_code 7247852
_olex2_refinement_description
;
1. Fixed Uiso
 At 1.2 times of:
  All C(H) groups, All C(H,H) groups
 At 1.5 times of:
  All C(H,H,H) groups, All O(H) groups
2.a Ternary CH refined with riding coordinates:
 C00A(H00A)
2.b Secondary CH2 refined with riding coordinates:
 C00B(H00b,H00c), C00F(H00d,H00e)
2.c Aromatic/amide H refined with riding coordinates:
 C00I(H00I), C00H(H00H), C00G(H00G), C00J(H00J), C00Q(H00Q), C00M(H00M),
 C00L(H00L), C00O(H00O), C00P(H00P)
2.d Idealised Me refined as rotating group:
 C00N(H00f,H00k,H00n), C00R(H00r,H00s,H00t)
2.e Idealised tetrahedral OH refined as rotating group:
 O001(H001)
;
_olex2_submission_special_instructions 'No special instructions were received'

loop_
_space_group_symop_id
_space_group_symop_operation_xyz
1 x,y,z
2 -x,-y,-z

loop_
_atom_site_label
_atom_site_type_symbol
_atom_site_fract_x
_atom_site_fract_y
_atom_site_fract_z
_atom_site_U_iso_or_equiv
_atom_site_adp_type
_atom_site_occupancy
_atom_site_refinement_flags_posn
O001 O 0.1293(3) 0.6370(3) 0.46527(18) 0.0811(8) Uani 1.000000 .
O002 O 0.2587(4) 0.3536(3) 0.2639(2) 0.0875(8) Uani 1.000000 .
O003 O 0.2860(3) 0.2496(4) 0.6551(2) 0.0940(9) Uani 1.000000 .
O004 O 0.0300(4) 0.9282(3) 0.3884(2) 0.0937(9) Uani 1.000000 .
N005 N 0.3174(3) 0.3914(3) 0.4234(2) 0.0724(8) Uani 1.000000 .
O006 O 0.3593(6) 0.2770(4) 0.0964(2) 0.1290(14) Uani 1.000000 .
C007 C 0.1585(4) 0.6008(4) 0.2939(3) 0.0761(10) Uani 1.000000 .
C008 C 0.1198(4) 0.6918(4) 0.3595(3) 0.0745(9) Uani 1.000000 .
C009 C 0.3933(4) 0.1908(4) 0.5874(3) 0.0752(9) Uani 1.000000 .
C00A C 0.1992(4) 0.4289(4) 0.3427(3) 0.0748(10) Uani 1.000000 .
C00B C 0.4810(4) 0.4482(4) 0.3783(3) 0.0770(10) Uani 1.000000 .
C00C C 0.0679(4) 0.8501(5) 0.3162(3) 0.0829(10) Uani 1.000000 .
C00D C 0.4286(5) 0.3649(4) 0.2289(3) 0.0835(11) Uani 1.000000 .
C00E C 0.5411(4) 0.4086(4) 0.2791(3) 0.0799(10) Uani 1.000000 .
C00F C 0.3370(5) 0.2254(4) 0.4812(3) 0.0835(10) Uani 1.000000 .
C00G C 0.1439(5) 0.6665(5) 0.1863(3) 0.0894(11) Uani 1.000000 .
C00H C 0.0976(6) 0.8203(6) 0.1453(3) 0.1002(13) Uani 1.000000 .
C00I C 0.0584(5) 0.9142(6) 0.2088(4) 0.0970(13) Uani 1.000000 .
C00J C 0.6526(10) 0.3306(6) 0.0981(4) 0.127(2) Uani 1.000000 .
C00K C 0.4821(8) 0.3224(5) 0.1372(3) 0.1068(16) Uani 1.000000 .
C00L C 0.5289(6) 0.1078(5) 0.6388(5) 0.1077(15) Uani 1.000000 .
C00M C 0.7102(5) 0.4156(5) 0.2365(4) 0.1054(15) Uani 1.000000 .
C00N C -0.0500(6) 1.0825(5) 0.3517(4) 0.1090(14) Uani 1.000000 .
C00O C 0.4991(7) 0.1140(6) 0.7438(4) 0.1110(16) Uani 1.000000 .
C00P C 0.3544(7) 0.1976(7) 0.7502(3) 0.1113(16) Uani 1.000000 .
C00Q C 0.7612(8) 0.3790(7) 0.1476(5) 0.127(2) Uani 1.000000 .
C00R C 0.4028(15) 0.2309(8) 0.0040(4) 0.171(3) Uani 1.000000 .
H00I H 0.0262(5) 1.0188(6) 0.1797(4) 0.1165(15) Uiso 1.000000 R
H00H H 0.0922(6) 0.8632(6) 0.0730(3) 0.1203(16) Uiso 1.000000 R
H00G H 0.1659(5) 0.6054(5) 0.1422(3) 0.1073(14) Uiso 1.000000 R
H00J H 0.6918(10) 0.3029(6) 0.0380(4) 0.153(3) Uiso 1.000000 R
H00Q H 0.8734(8) 0.3871(7) 0.1195(5) 0.153(3) Uiso 1.000000 R
H00M H 0.7880(5) 0.4458(5) 0.2699(4) 0.1265(18) Uiso 1.000000 R
H00A H 0.0923(4) 0.3897(4) 0.3769(3) 0.0898(11) Uiso 1.000000 R
H00b H 0.4684(4) 0.5586(4) 0.3633(3) 0.0924(11) Uiso 1.000000 R
H00c H 0.5660(4) 0.4036(4) 0.4292(3) 0.0924(11) Uiso 1.000000 R
H00d H 0.2286(5) 0.1866(4) 0.4867(3) 0.1002(12) Uiso 1.000000 R
H00e H 0.4196(5) 0.1725(4) 0.4415(3) 0.1002(12) Uiso 1.000000 R
H00L H 0.6233(6) 0.0565(5) 0.6111(5) 0.1292(18) Uiso 1.000000 R
H00f H 0.030(2) 1.1455(12) 0.305(3) 0.164(2) Uiso 1.000000 GR
H00k H -0.147(4) 1.0856(9) 0.315(3) 0.164(2) Uiso 1.000000 GR
H00n H -0.086(6) 1.1201(19) 0.4105(6) 0.164(2) Uiso 1.000000 GR
H00O H 0.5706(7) 0.0666(6) 0.7979(4) 0.133(2) Uiso 1.000000 R
H00P H 0.3043(7) 0.2192(7) 0.8108(3) 0.1336(19) Uiso 1.000000 R
H00r H 0.451(11) 0.312(4) -0.051(2) 0.257(5) Uiso 1.000000 GR
H00s H 0.485(9) 0.141(6) 0.019(2) 0.257(5) Uiso 1.000000 GR
H00t H 0.302(2) 0.209(10) -0.018(4) 0.257(5) Uiso 1.000000 GR
H001 H 0.178(7) 0.549(2) 0.4812(5) 0.1216(12) Uiso 1.000000 GR

loop_
_atom_site_aniso_label
_atom_site_aniso_U_11
_atom_site_aniso_U_22
_atom_site_aniso_U_33
_atom_site_aniso_U_12
_atom_site_aniso_U_13
_atom_site_aniso_U_23
O001 0.0990(15) 0.0820(17) 0.0622(14) -0.0072(12) -0.0009(11) -0.0259(11)
O002 0.1088(17) 0.0994(19) 0.0669(14) -0.0228(13) 0.0004(12) -0.0409(13)
O003 0.0946(15) 0.123(2) 0.0656(15) -0.0152(14) -0.0012(11) -0.0311(14)
O004 0.1029(17) 0.0828(18) 0.0945(19) -0.0041(13) -0.0066(13) -0.0298(15)
N005 0.0841(15) 0.0760(18) 0.0598(15) -0.0137(12) 0.0006(12) -0.0252(13)
O006 0.222(4) 0.108(2) 0.0651(17) -0.008(2) -0.008(2) -0.0444(17)
C007 0.0712(16) 0.097(3) 0.0604(19) -0.0130(15) -0.0001(13) -0.0259(17)
C008 0.0710(16) 0.087(2) 0.0645(19) -0.0125(14) 0.0005(13) -0.0223(16)
C009 0.0848(18) 0.067(2) 0.074(2) -0.0151(14) -0.0018(15) -0.0209(16)
C00A 0.0809(17) 0.089(2) 0.0611(18) -0.0199(15) 0.0041(14) -0.0313(16)
C00B 0.0807(18) 0.078(2) 0.073(2) -0.0121(14) -0.0047(14) -0.0238(16)
C00C 0.0791(17) 0.085(2) 0.082(2) -0.0085(16) -0.0052(15) -0.0234(19)
C00D 0.114(3) 0.072(2) 0.0581(19) -0.0048(18) 0.0099(17) -0.0205(16)
C00E 0.0870(19) 0.071(2) 0.073(2) -0.0050(15) 0.0076(16) -0.0166(16)
C00F 0.111(2) 0.073(2) 0.069(2) -0.0181(17) -0.0029(17) -0.0237(17)
C00G 0.097(2) 0.105(3) 0.062(2) -0.0036(19) -0.0089(16) -0.0223(19)
C00H 0.106(3) 0.117(3) 0.065(2) -0.006(2) -0.0113(18) -0.013(2)
C00I 0.098(2) 0.095(3) 0.087(3) -0.0076(19) -0.0074(19) -0.013(2)
C00J 0.183(5) 0.097(3) 0.072(3) 0.018(3) 0.045(3) -0.020(2)
C00K 0.180(4) 0.075(3) 0.053(2) 0.007(3) 0.009(2) -0.0198(18)
C00L 0.096(3) 0.089(3) 0.132(4) -0.005(2) -0.011(2) -0.028(3)
C00M 0.093(2) 0.098(3) 0.096(3) 0.006(2) 0.017(2) -0.006(2)
C00N 0.121(3) 0.084(3) 0.119(4) -0.004(2) -0.014(3) -0.029(3)
C00O 0.122(4) 0.107(3) 0.090(3) -0.032(3) -0.034(3) 0.005(3)
C00P 0.117(3) 0.149(4) 0.065(2) -0.050(3) -0.009(2) -0.013(2)
C00Q 0.134(4) 0.116(4) 0.098(4) 0.015(3) 0.038(3) -0.019(3)
C00R 0.336(11) 0.120(4) 0.066(3) -0.012(5) -0.003(4) -0.051(3)

loop_
_atom_type_symbol
_atom_type_scat_dispersion_real
_atom_type_scat_dispersion_imag
_atom_type_scat_Cromer_Mann_a1
_atom_type_scat_Cromer_Mann_a2
_atom_type_scat_Cromer_Mann_a3
_atom_type_scat_Cromer_Mann_a4
_atom_type_scat_Cromer_Mann_b1
_atom_type_scat_Cromer_Mann_b2
_atom_type_scat_Cromer_Mann_b3
_atom_type_scat_Cromer_Mann_b4
_atom_type_scat_Cromer_Mann_c
_atom_type_scat_source
_atom_type_scat_dispersion_source
C 0.00347 0.00161 2.31000 1.02000 1.58860 0.86500 20.84390 10.20750 0.56870 51.65120 0.21560 'International Tables Volume C Table 6.1.1.4 (pp. 500-502)' 'Henke, Gullikson and Davis, At. Data and Nucl. Data Tables, 1993, 54, 2'
H 0.00000 0.00000 0.49300 0.32291 0.14019 0.04081 10.51090 26.12570 3.14236 57.79970 0.00304 'International Tables Volume C Table 6.1.1.4 (pp. 500-502)' 'Henke, Gullikson and Davis, At. Data and Nucl. Data Tables, 1993, 54, 2'
N 0.00653 0.00323 12.21260 3.13220 2.01250 1.16630 0.00570 9.89330 28.99750 0.58260 -11.52900 'International Tables Volume C Table 6.1.1.4 (pp. 500-502)' 'Henke, Gullikson and Davis, At. Data and Nucl. Data Tables, 1993, 54, 2'
O 0.01158 0.00611 3.04850 2.28680 1.54630 0.86700 13.27710 5.70110 0.32390 32.90890 0.25080 'International Tables Volume C Table 6.1.1.4 (pp. 500-502)' 'Henke, Gullikson and Davis, At. Data and Nucl. Data Tables, 1993, 54, 2'

loop_
_geom_angle_atom_site_label_1
_geom_angle_atom_site_label_2
_geom_angle_atom_site_label_3
_geom_angle
_geom_angle_site_symmetry_1
_geom_angle_site_symmetry_3
_geom_angle_publ_flag
H001 O001 C008 109.5 . . ?
C00D O002 C00A 113.5(3) . . ?
C00P O003 C009 107.6(4) . . ?
C00N O004 C00C 117.0(3) . . ?
C00B N005 C00A 110.4(3) . . ?
C00F N005 C00A 111.5(3) . . ?
C00F N005 C00B 112.6(3) . . ?
C00R O006 C00K 118.9(6) . . ?
C00A C007 C008 118.8(3) . . ?
C00G C007 C008 119.6(4) . . ?
C00G C007 C00A 121.4(3) . . ?
C007 C008 O001 123.4(3) . . ?
C00C C008 O001 117.0(3) . . ?
C00C C008 C007 119.5(3) . . ?
C00F C009 O003 116.3(3) . . ?
C00L C009 O003 108.2(4) . . ?
C00L C009 C00F 135.4(4) . . ?
N005 C00A O002 111.8(3) . . ?
C007 C00A O002 111.7(3) . . ?
C007 C00A N005 111.8(3) . . ?
H00A C00A O002 107.06(16) . . ?
H00A C00A N005 107.06(16) . . ?
H00A C00A C007 107.06(16) . . ?
C00E C00B N005 111.3(3) . . ?
H00b C00B N005 109.37(18) . . ?
H00b C00B C00E 109.37(19) . . ?
H00c C00B N005 109.37(17) . . ?
H00c C00B C00E 109.37(19) . . ?
H00c C00B H00b 108.0 . . ?
C008 C00C O004 114.6(3) . . ?
C00I C00C O004 125.3(4) . . ?
C00I C00C C008 120.1(4) . . ?
C00E C00D O002 123.9(3) . . ?
C00K C00D O002 115.1(4) . . ?
C00K C00D C00E 120.9(4) . . ?
C00D C00E C00B 119.5(3) . . ?
C00M C00E C00B 121.6(4) . . ?
C00M C00E C00D 118.9(4) . . ?
C009 C00F N005 112.9(3) . . ?
H00d C00F N005 109.02(18) . . ?
H00d C00F C009 109.02(19) . . ?
H00e C00F N005 109.02(18) . . ?
H00e C00F C009 109.0(2) . . ?
H00e C00F H00d 107.8 . . ?
C00H C00G C007 120.2(4) . . ?
H00G C00G C007 119.9(2) . . ?
H00G C00G C00H 119.9(3) . . ?
C00I C00H C00G 121.6(4) . . ?
H00H C00H C00G 119.2(3) . . ?
H00H C00H C00I 119.2(3) . . ?
C00H C00I C00C 119.0(4) . . ?
H00I C00I C00C 120.5(3) . . ?
H00I C00I C00H 120.5(3) . . ?
C00Q C00J C00K 120.1(4) . . ?
H00J C00J C00K 119.9(4) . . ?
H00J C00J C00Q 119.9(3) . . ?
C00D C00K O006 115.3(5) . . ?
C00J C00K O006 126.8(5) . . ?
C00J C00K C00D 117.9(6) . . ?
C00O C00L C009 106.6(4) . . ?
H00L C00L C009 126.7(3) . . ?
H00L C00L C00O 126.7(3) . . ?
C00Q C00M C00E 120.5(6) . . ?
H00M C00M C00E 119.7(3) . . ?
H00M C00M C00Q 119.7(4) . . ?
H00f C00N O004 109.5 . . ?
H00k C00N O004 109.5 . . ?
H00k C00N H00f 109.5 . . ?
H00n C00N O004 109.5 . . ?
H00n C00N H00f 109.5 . . ?
H00n C00N H00k 109.5 . . ?
C00P C00O C00L 107.5(4) . . ?
H00O C00O C00L 126.3(3) . . ?
H00O C00O C00P 126.3(3) . . ?
C00O C00P O003 110.1(5) . . ?
H00P C00P O003 125.0(3) . . ?
H00P C00P C00O 125.0(3) . . ?
C00M C00Q C00J 121.5(5) . . ?
H00Q C00Q C00J 119.2(3) . . ?
H00Q C00Q C00M 119.2(4) . . ?
H00r C00R O006 109.5 . . ?
H00s C00R O006 109.5 . . ?
H00s C00R H00r 109.5 . . ?
H00t C00R O006 109.5 . . ?
H00t C00R H00r 109.5 . . ?
H00t C00R H00s 109.5 . . ?

loop_
_geom_bond_atom_site_label_1
_geom_bond_atom_site_label_2
_geom_bond_distance
_geom_bond_site_symmetry_2
_geom_bond_publ_flag
O001 C008 1.357(4) . ?
O001 H001 0.8200 . ?
O002 C00A 1.444(4) . ?
O002 C00D 1.385(5) . ?
O003 C009 1.357(4) . ?
O003 C00P 1.364(5) . ?
O004 C00C 1.369(5) . ?
O004 C00N 1.428(5) . ?
N005 C00A 1.445(5) . ?
N005 C00B 1.467(4) . ?
N005 C00F 1.480(5) . ?
O006 C00K 1.356(8) . ?
O006 C00R 1.428(6) . ?
C007 C008 1.386(5) . ?
C007 C00A 1.517(6) . ?
C007 C00G 1.391(5) . ?
C008 C00C 1.411(6) . ?
C009 C00F 1.471(5) . ?
C009 C00L 1.348(6) . ?
C00A H00A 0.9800 . ?
C00B C00E 1.502(5) . ?
C00B H00b 0.9700 . ?
C00B H00c 0.9700 . ?
C00C C00I 1.383(6) . ?
C00D C00E 1.362(6) . ?
C00D C00K 1.412(5) . ?
C00E C00M 1.399(5) . ?
C00F H00d 0.9700 . ?
C00F H00e 0.9700 . ?
C00G C00H 1.363(7) . ?
C00G H00G 0.9300 . ?
C00H C00I 1.384(7) . ?
C00H H00H 0.9300 . ?
C00I H00I 0.9300 . ?
C00J C00K 1.398(9) . ?
C00J C00Q 1.359(10) . ?
C00J H00J 0.9300 . ?
C00L C00O 1.423(8) . ?
C00L H00L 0.9300 . ?
C00M C00Q 1.346(8) . ?
C00M H00M 0.9300 . ?
C00N H00f 0.9600 . ?
C00N H00k 0.9600 . ?
C00N H00n 0.9600 . ?
C00O C00P 1.295(8) . ?
C00O H00O 0.9300 . ?
C00P H00P 0.9300 . ?
C00Q H00Q 0.9300 . ?
C00R H00r 0.9600 . ?
C00R H00s 0.9600 . ?
C00R H00t 0.9600 . ?

loop_
_geom_torsion_atom_site_label_1
_geom_torsion_atom_site_label_2
_geom_torsion_atom_site_label_3
_geom_torsion_atom_site_label_4
_geom_torsion
_geom_torsion_site_symmetry_1
_geom_torsion_site_symmetry_2
_geom_torsion_site_symmetry_3
_geom_torsion_site_symmetry_4
_geom_torsion_publ_flag
O001 C008 C007 C00A 5.4(4) . . . . ?
O001 C008 C007 C00G 179.5(3) . . . . ?
O001 C008 C00C O004 -1.3(3) . . . . ?
O001 C008 C00C C00I 178.8(3) . . . . ?
O002 C00A N005 C00B 63.7(3) . . . . ?
O002 C00A N005 C00F -62.2(3) . . . . ?
O002 C00A C007 C008 -172.3(3) . . . . ?
O002 C00A C007 C00G 13.7(3) . . . . ?
O002 C00D C00E C00B -0.3(4) . . . . ?
O002 C00D C00E C00M 179.8(4) . . . . ?
O002 C00D C00K O006 0.2(4) . . . . ?
O002 C00D C00K C00J -179.7(4) . . . . ?
O003 C009 C00F N005 62.3(3) . . . . ?
O003 C009 C00L C00O 1.5(3) . . . . ?
O003 C00P C00O C00L -0.7(5) . . . . ?
O004 C00C C008 C007 178.9(3) . . . . ?
O004 C00C C00I C00H -178.8(4) . . . . ?
N005 C00A C007 C008 -46.1(3) . . . . ?
N005 C00A C007 C00G 139.9(3) . . . . ?
N005 C00B C00E C00D 16.4(4) . . . . ?
N005 C00B C00E C00M -163.8(3) . . . . ?
N005 C00F C009 C00L -120.2(4) . . . . ?
O006 C00K C00D C00E 178.2(4) . . . . ?
O006 C00K C00J C00Q 179.8(5) . . . . ?
C007 C008 C00C C00I -1.0(4) . . . . ?
C007 C00G C00H C00I -2.2(4) . . . . ?
C008 C00C C00I C00H 1.1(4) . . . . ?
C009 C00L C00O C00P -0.5(5) . . . . ?
C00B C00E C00D C00K -178.0(3) . . . . ?
C00B C00E C00M C00Q 179.8(4) . . . . ?
C00C C00I C00H C00G 0.5(5) . . . . ?
C00D C00E C00M C00Q -0.4(5) . . . . ?
C00D C00K C00J C00Q -0.3(5) . . . . ?
C00E C00M C00Q C00J -1.7(5) . . . . ?
